data_2021977
loop_
_publ_author_name
'Ma\/lecka, Magdalena'
'Checi\'nska, Lilianna'
'Kusz, Joachim'
'Biernacka, Marta'
'Kupcewicz, Bogumi\/la'

_publ_section_title
;
 Interactions in flavanone and chalcone derivatives: Hirshfeld surface
 analysis, energy frameworks and global reactivity descriptors
;
_journal_coeditor_code KU3259
_journal_issue 3
_journal_name_full 'Acta Crystallographica Section C'
_journal_page_first
;
;
_journal_paper_doi 10.1107/S2053229620001503
_journal_volume 76
_journal_year 2020
_chemical_formula_iupac 'C16 H14 O3'
_chemical_formula_moiety 'C16 H14 O3'
_chemical_formula_sum 'C16 H14 O3'
_chemical_formula_weight 254.27
_chemical_name_systematic
;
2-(4-Methoxyphenyl)-3,4-dihydro-2<i>H</i>-1-benzopyran-4-one
;
_space_group_crystal_system orthorhombic
_space_group_IT_number 60
_space_group_name_Hall '-P 2n 2ab'
_space_group_name_H-M_alt 'P b c n'
_atom_sites_solution_hydrogens geom
_atom_sites_solution_primary difmap
_audit_creation_method SHELXL-2014/7
_cell_angle_alpha 90
_cell_angle_beta 90
_cell_angle_gamma 90
_cell_formula_units_Z 8
_cell_length_a 12.7692(2)
_cell_length_b 8.52580(10)
_cell_length_c 23.1820(3)
_cell_measurement_reflns_used 10611
_cell_measurement_temperature 100.00(10)
_cell_measurement_theta_max 35.6680
_cell_measurement_theta_min 3.3640
_cell_volume 2523.77(6)
_computing_cell_refinement
;
CrysAlis PRO (Rigaku OD, 2015)
;
_computing_data_collection
;
CrysAlis PRO (Rigaku OD, 2015)
;
_computing_data_reduction
;
CrysAlis PRO (Rigaku OD, 2015)
;
_computing_publication_material
;
SHELXL2014 (Sheldrick, 2015b)
and publCIF (Westrip, 2010)
;
_computing_structure_refinement
;
SHELXL2014 (Sheldrick, 2015b)
;
_computing_structure_solution
;
SHELXT (Sheldrick, 2015a)
;
_diffrn_ambient_temperature 100.00(10)
_diffrn_detector_area_resol_mean 10.4498
_diffrn_measured_fraction_theta_full 0.999
_diffrn_measured_fraction_theta_max 0.999
_diffrn_measurement_device 'four-circle diffractometer'
_diffrn_measurement_device_type 'Agilent SuperNova Dual Source diffractometer with an Atlas detector'
_diffrn_measurement_method '\w scans'
_diffrn_radiation_monochromator mirror
_diffrn_radiation_type 'Mo K\a'
_diffrn_radiation_wavelength 0.71073
_diffrn_reflns_av_R_equivalents 0.0273
_diffrn_reflns_av_unetI/netI 0.0121
_diffrn_reflns_limit_h_max 16
_diffrn_reflns_limit_h_min -16
_diffrn_reflns_limit_k_max 10
_diffrn_reflns_limit_k_min -9
_diffrn_reflns_limit_l_max 29
_diffrn_reflns_limit_l_min -28
_diffrn_reflns_number 19929
_diffrn_reflns_theta_full 25.242
_diffrn_reflns_theta_max 26.499
_diffrn_reflns_theta_min 3.004
_diffrn_source 'micro-focus sealed X-ray tube'
_exptl_absorpt_coefficient_mu 0.092
_exptl_absorpt_correction_T_max 1.00000
_exptl_absorpt_correction_T_min 0.67139
_exptl_absorpt_correction_type multi-scan
_exptl_absorpt_process_details
;
(CrysAlis PRO; Rigaku OD, 2015)
;
_exptl_crystal_colour colourless
_exptl_crystal_density_diffrn 1.338
_exptl_crystal_description prism
_exptl_crystal_F_000 1072
_exptl_crystal_size_max 0.4
_exptl_crystal_size_mid 0.2
_exptl_crystal_size_min 0.1
_refine_diff_density_max 0.464
_refine_diff_density_min -0.529
_refine_ls_extinction_method none
_refine_ls_goodness_of_fit_ref 1.035
_refine_ls_hydrogen_treatment constr
_refine_ls_matrix_type full
_refine_ls_number_parameters 183
_refine_ls_number_reflns 2615
_refine_ls_number_restraints 3
_refine_ls_restrained_S_all 1.042
_refine_ls_R_factor_all 0.0630
_refine_ls_R_factor_gt 0.0559
_refine_ls_shift/su_max 0.000
_refine_ls_shift/su_mean 0.000
_refine_ls_structure_factor_coef Fsqd
_refine_ls_weighting_details 'w=1/[\s^2^(Fo^2^)+(0.0575P)^2^+2.4485P] where P=(Fo^2^+2Fc^2^)/3'
_refine_ls_weighting_scheme calc
_refine_ls_wR_factor_gt 0.1368
_refine_ls_wR_factor_ref 0.1436
_reflns_number_gt 2267
_reflns_number_total 2615
_reflns_threshold_expression 'I > 2\s(I)'
_cod_data_source_file ku3259sup1.cif
_cod_data_source_block FL2
_cod_database_code 2021977
_shelx_space_group_comment
;
The symmetry employed for this shelxl refinement is uniquely defined
by the following loop, which should always be used as a source of
symmetry information in preference to the above space-group names.
They are only intended as comments.
;

loop_
_space_group_symop_operation_xyz
'x, y, z'
'-x+1/2, -y+1/2, z+1/2'
'-x, y, -z+1/2'
'x+1/2, -y+1/2, -z'
'-x, -y, -z'
'x-1/2, y-1/2, -z-1/2'
'x, -y, z-1/2'
'-x-1/2, y-1/2, z'

loop_
_atom_site_type_symbol
_atom_site_label
_atom_site_fract_x
_atom_site_fract_y
_atom_site_fract_z
_atom_site_U_iso_or_equiv
_atom_site_adp_type
_atom_site_calc_flag
_atom_site_occupancy
_atom_site_disorder_assembly
_atom_site_disorder_group
O O1 0.37524(9) 0.14801(14) 0.58084(5) 0.0276(3) Uani d 1 . .
O O2 0.85340(10) 0.11366(18) 0.64971(6) 0.0374(4) Uani d 1 . .
O O4 0.18991(11) -0.08707(19) 0.69662(6) 0.0439(4) Uani d 1 . .
C C4 0.24514(15) -0.0228(2) 0.66092(8) 0.0326(4) Uani d 1 . .
C C5 0.20276(14) 0.0562(2) 0.60943(8) 0.0274(4) Uani d 1 . .
C C6 0.09534(15) 0.0504(2) 0.59704(9) 0.0343(4) Uani d 1 . .
H H6 0.0496 -0.0060 0.6218 0.041 Uiso calc 1 . .
C C7 0.05564(16) 0.1258(2) 0.54939(10) 0.0396(5) Uani d 1 . .
H H7 -0.0172 0.1214 0.5412 0.048 Uiso calc 1 . .
C C8 0.12270(16) 0.2083(3) 0.51319(9) 0.0413(5) Uani d 1 . .
H H8 0.0951 0.2600 0.4802 0.050 Uiso calc 1 . .
C C9 0.22914(15) 0.2163(2) 0.52445(8) 0.0345(4) Uani d 1 . .
H H9 0.2741 0.2741 0.4997 0.041 Uiso calc 1 . .
C C10 0.26957(13) 0.13885(19) 0.57245(7) 0.0259(4) Uani d 1 . .
C C12 0.53084(16) 0.0909(4) 0.63301(11) 0.0615(8) Uani d 1 . .
C C13 0.59748(17) 0.0045(3) 0.59844(10) 0.0486(6) Uani d 1 . .
H H13 0.5689 -0.0635 0.5700 0.058 Uiso calc 1 . .
C C14 0.70479(15) 0.0150(2) 0.60446(8) 0.0336(4) Uani d 1 . .
H H14 0.7496 -0.0441 0.5800 0.040 Uiso calc 1 . .
C C15 0.74675(14) 0.1122(2) 0.64637(7) 0.0280(4) Uani d 1 . .
C C16 0.68152(17) 0.2008(2) 0.68107(9) 0.0408(5) Uani d 1 . .
H H16 0.7101 0.2684 0.7096 0.049 Uiso calc 1 . .
C C17 0.57444(19) 0.1900(3) 0.67388(11) 0.0566(7) Uani d 1 . .
H H17 0.5297 0.2518 0.6974 0.068 Uiso calc 1 . .
C C18 0.89804(19) 0.1915(3) 0.69807(9) 0.0567(7) Uani d 1 . .
H H18A 0.8797 0.3031 0.6968 0.085 Uiso calc 1 . .
H H18B 0.9744 0.1801 0.6970 0.085 Uiso calc 1 . .
H H18C 0.8708 0.1450 0.7337 0.085 Uiso calc 1 . .
C C2A 0.4103(2) 0.1137(3) 0.63910(13) 0.0241(10) Uani d 0.526(7) A 1
H H2A 0.3978 0.2089 0.6633 0.029 Uiso calc 0.526(7) A 1
C C2B 0.4192(2) 0.0302(4) 0.61717(12) 0.0279(12) Uani d 0.474(7) A 2
H H2B 0.4287 -0.0657 0.5929 0.033 Uiso calc 0.474(7) A 2
C C3 0.36129(17) -0.0153(4) 0.66630(10) 0.0617(8) Uani d 1 . .
H H3A 0.3793 -0.0128 0.7078 0.074 Uiso calc 0.526(7) A 1
H H3B 0.3911 -0.1129 0.6500 0.074 Uiso calc 0.526(7) A 1
H H3C 0.3782 0.0587 0.6979 0.074 Uiso calc 0.474(7) A 2
H H3D 0.3864 -0.1201 0.6784 0.074 Uiso calc 0.474(7) A 2

loop_
_atom_site_aniso_label
_atom_site_aniso_U_11
_atom_site_aniso_U_22
_atom_site_aniso_U_33
_atom_site_aniso_U_12
_atom_site_aniso_U_13
_atom_site_aniso_U_23
O1 0.0277(6) 0.0314(7) 0.0236(6) -0.0022(5) -0.0015(5) 0.0043(5)
O2 0.0269(7) 0.0527(9) 0.0326(7) -0.0106(6) -0.0012(5) -0.0044(6)
O4 0.0405(8) 0.0533(9) 0.0380(8) -0.0070(7) 0.0092(6) 0.0104(7)
C4 0.0343(9) 0.0334(9) 0.0302(9) -0.0041(8) 0.0032(8) 0.0018(7)
C5 0.0293(9) 0.0217(8) 0.0313(9) 0.0019(7) 0.0015(7) -0.0040(7)
C6 0.0298(9) 0.0261(9) 0.0471(11) 0.0002(7) 0.0023(8) -0.0019(8)
C7 0.0316(10) 0.0338(10) 0.0535(12) 0.0011(8) -0.0088(9) -0.0055(9)
C8 0.0424(11) 0.0425(11) 0.0391(11) 0.0023(9) -0.0139(9) 0.0026(9)
C9 0.0389(11) 0.0371(10) 0.0275(9) -0.0018(8) -0.0049(8) 0.0011(7)
C10 0.0281(9) 0.0235(8) 0.0261(8) 0.0008(7) -0.0020(7) -0.0047(6)
C12 0.0247(10) 0.102(2) 0.0580(14) 0.0043(12) 0.0037(10) 0.0554(15)
C13 0.0384(11) 0.0640(14) 0.0433(11) -0.0222(11) -0.0151(9) 0.0192(11)
C14 0.0330(9) 0.0365(10) 0.0315(9) -0.0034(8) -0.0016(7) -0.0010(8)
C15 0.0264(8) 0.0302(9) 0.0274(8) -0.0046(7) 0.0028(7) 0.0024(7)
C16 0.0534(12) 0.0334(10) 0.0356(10) 0.0005(9) 0.0156(9) 0.0020(8)
C17 0.0473(13) 0.0677(16) 0.0549(14) 0.0277(12) 0.0276(11) 0.0330(13)
C18 0.0546(14) 0.0864(19) 0.0291(10) -0.0389(13) -0.0094(9) 0.0048(11)
C2A 0.0302(18) 0.0223(18) 0.0198(16) 0.0054(13) 0.0008(12) -0.0027(13)
C2B 0.0276(19) 0.027(2) 0.029(2) 0.0065(15) 0.0015(15) 0.0038(17)
C3 0.0374(12) 0.097(2) 0.0504(13) -0.0251(13) -0.0147(10) 0.0452(14)

loop_
_atom_type_symbol
_atom_type_description
_atom_type_scat_dispersion_real
_atom_type_scat_dispersion_imag
_atom_type_scat_source
C C 0.0033 0.0016 'International Tables Vol C Tables 4.2.6.8 and 6.1.1.4'
H H 0.0000 0.0000 'International Tables Vol C Tables 4.2.6.8 and 6.1.1.4'
O O 0.0106 0.0060 'International Tables Vol C Tables 4.2.6.8 and 6.1.1.4'

loop_
_geom_angle_atom_site_label_1
_geom_angle_atom_site_label_2
_geom_angle_atom_site_label_3
_geom_angle
C10 O1 C2B 115.64(15)
C10 O1 C2A 115.19(15)
C15 O2 C18 116.69(16)
O4 C4 C5 122.93(18)
O4 C4 C3 122.62(18)
C5 C4 C3 114.43(16)
C10 C5 C6 119.24(16)
C10 C5 C4 120.16(16)
C6 C5 C4 120.59(17)
C7 C6 C5 120.59(18)
C7 C6 H6 119.7
C5 C6 H6 119.7
C6 C7 C8 119.63(18)
C6 C7 H7 120.2
C8 C7 H7 120.2
C9 C8 C7 121.03(18)
C9 C8 H8 119.5
C7 C8 H8 119.5
C8 C9 C10 119.37(18)
C8 C9 H9 120.3
C10 C9 H9 120.3
O1 C10 C9 116.92(15)
O1 C10 C5 122.95(15)
C9 C10 C5 120.13(16)
C13 C12 C17 118.3(2)
C13 C12 C2A 136.7(3)
C17 C12 C2A 105.0(2)
C13 C12 C2B 104.4(2)
C17 C12 C2B 136.9(2)
C12 C13 C14 121.2(2)
C12 C13 H13 119.4
C14 C13 H13 119.4
C13 C14 C15 119.6(2)
C13 C14 H14 120.2
C15 C14 H14 120.2
O2 C15 C16 124.30(17)
O2 C15 C14 115.56(16)
C16 C15 C14 120.13(19)
C17 C16 C15 119.4(2)
C17 C16 H16 120.3
C15 C16 H16 120.3
C16 C17 C12 121.4(2)
C16 C17 H17 119.3
C12 C17 H17 119.3
O2 C18 H18A 109.5
O2 C18 H18B 109.5
H18A C18 H18B 109.5
O2 C18 H18C 109.5
H18A C18 H18C 109.5
H18B C18 H18C 109.5
C3 C2A O1 115.8(2)
C3 C2A C12 112.37(19)
O1 C2A C12 104.21(18)
C3 C2A H2A 108.1
O1 C2A H2A 108.1
C12 C2A H2A 108.1
C3 C2B O1 117.6(2)
C3 C2B C12 112.29(19)
O1 C2B C12 105.4(2)
C3 C2B H2B 107.0
O1 C2B H2B 107.0
C12 C2B H2B 107.0
C2B C3 C4 117.73(19)
C2A C3 C4 115.9(2)
C2A C3 H3A 108.3
C4 C3 H3A 108.3
C2A C3 H3B 108.3
C4 C3 H3B 108.3
H3A C3 H3B 107.4
C2B C3 H3C 107.9
C4 C3 H3C 107.9
C2B C3 H3D 107.9
C4 C3 H3D 107.9
H3C C3 H3D 107.2

loop_
_geom_bond_atom_site_label_1
_geom_bond_atom_site_label_2
_geom_bond_distance
O1 C10 1.365(2)
O1 C2B 1.426(3)
O1 C2A 1.453(3)
O2 C15 1.364(2)
O2 C18 1.422(2)
O4 C4 1.218(2)
C4 C5 1.474(2)
C4 C3 1.490(3)
C5 C10 1.400(2)
C5 C6 1.402(3)
C6 C7 1.375(3)
C6 H6 0.9500
C7 C8 1.390(3)
C7 H7 0.9500
C8 C9 1.386(3)
C8 H8 0.9500
C9 C10 1.393(2)
C9 H9 0.9500
C12 C13 1.382(4)
C12 C17 1.386(4)
C12 C2A 1.558(3)
C12 C2B 1.561(3)
C13 C14 1.380(3)
C13 H13 0.9500
C14 C15 1.385(3)
C14 H14 0.9500
C15 C16 1.382(3)
C16 C17 1.381(3)
C16 H16 0.9500
C17 H17 0.9500
C18 H18A 0.9800
C18 H18B 0.9800
C18 H18C 0.9800
C2A C3 1.414(3)
C2A H2A 1.0000
C2B C3 1.412(3)
C2B H2B 1.0000
C3 H3A 0.9900
C3 H3B 0.9900
C3 H3C 0.9900
C3 H3D 0.9900

loop_
_geom_hbond_atom_site_label_D
_geom_hbond_atom_site_label_H
_geom_hbond_atom_site_label_A
_geom_hbond_site_symmetry_A
_geom_hbond_distance_DH
_geom_hbond_distance_HA
_geom_hbond_distance_DA
_geom_hbond_angle_DHA
C16 H16 O4 6_667 0.95 2.51 3.365(3) 149.4
C2A H2A O4 8_665 1.00 2.21 3.150(3) 156.4

loop_
_geom_torsion_atom_site_label_1
_geom_torsion_atom_site_label_2
_geom_torsion_atom_site_label_3
_geom_torsion_atom_site_label_4
_geom_torsion
O4 C4 C5 C10 174.82(18)
C3 C4 C5 C10 -4.2(3)
O4 C4 C5 C6 -4.8(3)
C3 C4 C5 C6 176.2(2)
C10 C5 C6 C7 -0.4(3)
C4 C5 C6 C7 179.21(17)
C5 C6 C7 C8 0.0(3)
C6 C7 C8 C9 -0.2(3)
C7 C8 C9 C10 0.7(3)
C2B O1 C10 C9 -160.1(2)
C2A O1 C10 C9 160.29(18)
C2B O1 C10 C5 19.8(3)
C2A O1 C10 C5 -19.9(2)
C8 C9 C10 O1 178.71(17)
C8 C9 C10 C5 -1.2(3)
C6 C5 C10 O1 -178.86(15)
C4 C5 C10 O1 1.5(2)
C6 C5 C10 C9 1.0(3)
C4 C5 C10 C9 -178.64(16)
C17 C12 C13 C14 0.5(3)
C2A C12 C13 C14 178.8(2)
C2B C12 C13 C14 -173.6(2)
C12 C13 C14 C15 0.9(3)
C18 O2 C15 C16 10.7(3)
C18 O2 C15 C14 -169.96(18)
C13 C14 C15 O2 179.15(17)
C13 C14 C15 C16 -1.5(3)
O2 C15 C16 C17 180.00(18)
C14 C15 C16 C17 0.7(3)
C15 C16 C17 C12 0.7(3)
C13 C12 C17 C16 -1.3(3)
C2A C12 C17 C16 179.9(2)
C2B C12 C17 C16 170.3(3)
C10 O1 C2A C3 42.2(3)
C10 O1 C2A C12 166.16(18)
C13 C12 C2A C3 75.4(4)
C17 C12 C2A C3 -106.2(2)
C13 C12 C2A O1 -50.7(3)
C17 C12 C2A O1 127.7(2)
C10 O1 C2B C3 -39.2(3)
C10 O1 C2B C12 -165.24(17)
C13 C12 C2B C3 127.8(3)
C17 C12 C2B C3 -44.6(4)
C13 C12 C2B O1 -102.9(2)
C17 C12 C2B O1 84.7(3)
O1 C2B C3 C4 36.9(4)
C12 C2B C3 C4 159.5(3)
O1 C2A C3 C4 -45.7(3)
C12 C2A C3 C4 -165.2(2)
O4 C4 C3 C2B 166.2(2)
C5 C4 C3 C2B -14.8(3)
O4 C4 C3 C2A -152.8(2)
C5 C4 C3 C2A 26.1(3)

_cod_database_fobs_code 2021977
